data_7038656
loop_
_publ_author_name
'Kim, Yonghwi'
'Haldar, Ritesh'
'Kim, Hyunuk'
'Koo, Jaehyoung'
'Kim, Kimoon'

_publ_section_title
;
 The guest-dependent thermal response of the flexible MOF
 Zn2(BDC)2(DABCO).
;
_journal_issue 10
_journal_name_full 'Dalton transactions (Cambridge, England : 2003)'
_journal_page_first 4187
_journal_page_last 4192
_journal_paper_doi 10.1039/c5dt03710g
_journal_volume 45
_journal_year 2016
_chemical_formula_sum 'C40 H38 N2 O8 Zn2'
_chemical_formula_weight 805.46
_chemical_name_common '[Zn2(BDC)2(DABCO)],3Benzene'
_chemical_name_systematic
; 
 ? 
;
_space_group_crystal_system orthorhombic
_space_group_IT_number 65
_space_group_name_Hall '-C 2 2'
_space_group_name_H-M_alt 'C m m m'
_symmetry_space_group_name_Hall '-C 2 2'
_symmetry_space_group_name_H-M 'C m m m'
_atom_sites_solution_hydrogens geom
_audit_creation_method SHELXL-2014
_audit_update_record
;
2015-10-14 deposited with the CCDC.
2015-10-15 downloaded from the CCDC.
;
_cell_angle_alpha 90
_cell_angle_beta 90
_cell_angle_gamma 90
_cell_formula_units_Z 2
_cell_length_a 13.966(2)
_cell_length_b 16.692(3)
_cell_length_c 9.6406(12)
_cell_measurement_reflns_used 9929
_cell_measurement_temperature 250(2)
_cell_measurement_theta_max 37.85
_cell_measurement_theta_min 2.44
_cell_volume 2247.4(6)
_computing_cell_refinement 'Bruker SAINT'
_computing_data_collection 'Bruker APEX2'
_computing_data_reduction 'Bruker SAINT'
_computing_molecular_graphics 'Bruker SHELXTL'
_computing_publication_material 'Bruker SHELXTL'
_computing_structure_refinement 'SHELXL-2014 (Sheldrick, 2014)'
_computing_structure_solution 'SHELXS-97 (Sheldrick 2008)'
_diffrn_ambient_temperature 250(2)
_diffrn_measured_fraction_theta_full 0.996
_diffrn_measured_fraction_theta_max 0.998
_diffrn_measurement_device_type 'Bruker APEX-II CCD'
_diffrn_measurement_method '\f and \w scans'
_diffrn_radiation_type MoK\a
_diffrn_radiation_wavelength 0.71073
_diffrn_reflns_av_R_equivalents 0.0497
_diffrn_reflns_av_unetI/netI 0.0199
_diffrn_reflns_laue_measured_fraction_full 0.996
_diffrn_reflns_laue_measured_fraction_max 0.998
_diffrn_reflns_limit_h_max 21
_diffrn_reflns_limit_h_min -21
_diffrn_reflns_limit_k_max 25
_diffrn_reflns_limit_k_min -25
_diffrn_reflns_limit_l_max 14
_diffrn_reflns_limit_l_min -14
_diffrn_reflns_number 35697
_diffrn_reflns_point_group_measured_fraction_full 0.996
_diffrn_reflns_point_group_measured_fraction_max 0.998
_diffrn_reflns_theta_full 25.242
_diffrn_reflns_theta_max 33.124
_diffrn_reflns_theta_min 2.440
_exptl_absorpt_coefficient_mu 1.113
_exptl_absorpt_correction_T_max 0.7477
_exptl_absorpt_correction_T_min 0.6798
_exptl_absorpt_correction_type multi-scan
_exptl_absorpt_process_details SADABS
_exptl_crystal_colour colorless
_exptl_crystal_density_diffrn 1.190
_exptl_crystal_description block
_exptl_crystal_F_000 832
_exptl_crystal_size_max 0.170
_exptl_crystal_size_mid 0.150
_exptl_crystal_size_min 0.140
_refine_diff_density_max 1.246
_refine_diff_density_min -0.827
_refine_diff_density_rms 0.156
_refine_ls_extinction_method none
_refine_ls_goodness_of_fit_ref 1.231
_refine_ls_hydrogen_treatment constr
_refine_ls_matrix_type full
_refine_ls_number_parameters 76
_refine_ls_number_reflns 2402
_refine_ls_number_restraints 13
_refine_ls_restrained_S_all 1.230
_refine_ls_R_factor_all 0.0481
_refine_ls_R_factor_gt 0.0463
_refine_ls_shift/su_max 0.001
_refine_ls_shift/su_mean 0.000
_refine_ls_structure_factor_coef Fsqd
_refine_ls_weighting_details 'w=1/[\s^2^(Fo^2^)+(0.1013P)^2^+0.9613P] where P=(Fo^2^+2Fc^2^)/3'
_refine_ls_weighting_scheme calc
_refine_ls_wR_factor_gt 0.1470
_refine_ls_wR_factor_ref 0.1493
_reflns_Friedel_coverage 0.000
_reflns_number_gt 2292
_reflns_number_total 2402
_reflns_threshold_expression 'I > 2\s(I)'
_cod_data_source_file c5dt03710g2.cif
_cod_data_source_block DMOF-Benzene-250K
_cod_database_code 7038656
_shelx_space_group_comment
; 
The symmetry employed for this shelxl refinement is uniquely defined 
by the following loop, which should always be used as a source of 
symmetry information in preference to the above space-group names. 
They are only intended as comments. 
;
_shelx_estimated_absorpt_t_min 0.833
_shelx_estimated_absorpt_t_max 0.860
_shelxl_version_number 2014-3

loop_
_space_group_symop_operation_xyz
'x, y, z'
'-x, -y, z'
'-x, y, -z'
'x, -y, -z'
'x+1/2, y+1/2, z'
'-x+1/2, -y+1/2, z'
'-x+1/2, y+1/2, -z'
'x+1/2, -y+1/2, -z'
'-x, -y, -z'
'x, y, -z'
'x, -y, z'
'-x, y, z'
'-x+1/2, -y+1/2, -z'
'x+1/2, y+1/2, -z'
'x+1/2, -y+1/2, z'
'-x+1/2, y+1/2, z'

loop_
_atom_site_label
_atom_site_type_symbol
_atom_site_fract_x
_atom_site_fract_y
_atom_site_fract_z
_atom_site_U_iso_or_equiv
_atom_site_adp_type
_atom_site_occupancy
_atom_site_site_symmetry_order
_atom_site_calc_flag
_atom_site_refinement_flags_posn
_atom_site_refinement_flags_adp
_atom_site_refinement_flags_occupancy
Zn1 Zn 0.0000 0.0000 0.34767(3) 0.01482(13) Uani 1 4 d S T P
O1 O 0.09982(14) 0.08558(10) 0.38468(18) 0.0458(4) Uani 1 1 d . . .
N1 N 0.0000 0.0000 0.1336(3) 0.0184(4) Uani 1 4 d S T P
C1 C 0.12460(18) 0.11202(14) 0.5000 0.0281(4) Uani 1 2 d S T P
C2 C 0.18964(19) 0.18333(14) 0.5000 0.0298(5) Uani 1 2 d S T P
C3 C 0.2197(2) 0.21683(16) 0.3766(2) 0.0543(8) Uani 1 1 d . . .
H3 H 0.1992 0.1947 0.2920 0.065 Uiso 1 1 calc R U .
C4 C 0.0000 0.0810(4) 0.0792(6) 0.070(3) Uani 0.5 2 d S T P
H4A H 0.0568 0.1095 0.1129 0.084 Uiso 0.25 1 calc R U P
H4B H -0.0568 0.1095 0.1129 0.084 Uiso 0.25 1 calc R U P
C5 C 0.0835(4) 0.0396(5) 0.0803(4) 0.088(3) Uani 0.5 1 d . . P
H5A H 0.1411 0.0124 0.1141 0.106 Uiso 0.5 1 calc R U P
H5B H 0.0850 0.0950 0.1141 0.106 Uiso 0.5 1 calc R U P
C1S C 0.4014(6) 0.0000 0.5000 0.197(12) Uani 1 4 d DS T P
H1S H 0.3341 0.0000 0.5000 0.237 Uiso 1 4 calc R U P
C2S C 0.4488(7) 0.0725(5) 0.5000 0.169(5) Uani 1 2 d DS T P
H2S H 0.4144 0.1209 0.5000 0.203 Uiso 1 2 calc R U P
C3S C 0.432(2) 0.1891(18) -0.1423(9) 0.36(3) Uiso 0.5 1 d D . P
H3S H 0.4240 0.2028 -0.2362 0.433 Uiso 0.5 1 calc R U P
C4S C 0.3604(19) 0.1480(14) -0.0726(17) 0.323(17) Uiso 0.5 1 d D . P
H4S H 0.3125 0.1206 -0.1220 0.387 Uiso 0.5 1 calc R U P
C5S C 0.516(2) 0.2100(11) -0.0718(8) 0.249(10) Uiso 0.5 1 d D . P
H5S H 0.5719 0.2239 -0.1213 0.299 Uiso 0.5 1 calc R U P

loop_
_atom_site_aniso_label
_atom_site_aniso_U_11
_atom_site_aniso_U_22
_atom_site_aniso_U_33
_atom_site_aniso_U_23
_atom_site_aniso_U_13
_atom_site_aniso_U_12
Zn1 0.02083(18) 0.01363(17) 0.00999(17) 0.000 0.000 0.000
O1 0.0599(10) 0.0460(9) 0.0316(7) -0.0017(6) -0.0041(7) -0.0359(8)
N1 0.0254(11) 0.0185(10) 0.0113(8) 0.000 0.000 0.000
C1 0.0300(10) 0.0245(9) 0.0298(10) 0.000 0.000 -0.0119(8)
C2 0.0359(11) 0.0275(10) 0.0259(10) 0.000 0.000 -0.0169(9)
C3 0.0825(18) 0.0564(14) 0.0240(7) -0.0006(9) -0.0016(10) -0.0500(14)
C4 0.172(11) 0.025(2) 0.0142(18) 0.0010(17) 0.000 0.000
C5 0.083(4) 0.170(8) 0.0116(12) -0.003(2) 0.0004(18) -0.092(5)
C1S 0.085(9) 0.36(4) 0.148(14) 0.000 0.000 0.000
C2S 0.161(11) 0.237(16) 0.109(7) 0.000 0.000 0.023(10)

loop_
_atom_type_symbol
_atom_type_description
_atom_type_scat_dispersion_real
_atom_type_scat_dispersion_imag
_atom_type_scat_source
C C 0.0033 0.0016 'International Tables Vol C Tables 4.2.6.8 and 6.1.1.4'
H H 0.0000 0.0000 'International Tables Vol C Tables 4.2.6.8 and 6.1.1.4'
N N 0.0061 0.0033 'International Tables Vol C Tables 4.2.6.8 and 6.1.1.4'
O O 0.0106 0.0060 'International Tables Vol C Tables 4.2.6.8 and 6.1.1.4'
Zn Zn 0.2839 1.4301 'International Tables Vol C Tables 4.2.6.8 and 6.1.1.4'

loop_
_geom_angle_atom_site_label_1
_geom_angle_atom_site_label_2
_geom_angle_atom_site_label_3
_geom_angle
_geom_angle_site_symmetry_1
_geom_angle_site_symmetry_3
O1 Zn1 O1 89.57(12) 2 12
O1 Zn1 O1 86.88(12) 2 11
O1 Zn1 O1 159.73(10) 12 11
O1 Zn1 O1 159.73(10) 2 .
O1 Zn1 O1 86.88(12) 12 .
O1 Zn1 O1 89.58(12) 11 .
O1 Zn1 N1 100.13(5) 2 .
O1 Zn1 N1 100.13(5) 12 .
O1 Zn1 N1 100.13(5) 11 .
O1 Zn1 N1 100.13(5) . .
O1 Zn1 Zn1 79.87(5) 2 9_556
O1 Zn1 Zn1 79.87(5) 12 9_556
O1 Zn1 Zn1 79.87(5) 11 9_556
O1 Zn1 Zn1 79.87(5) . 9_556
N1 Zn1 Zn1 180.0 . 9_556
C1 O1 Zn1 126.71(14) . .
C5 N1 C5 138.0(4) 2 .
C5 N1 C5 54.9(7) 2 12
C5 N1 C5 108.6(6) . 12
C5 N1 C5 108.6(6) 2 11
C5 N1 C5 54.9(7) . 11
C5 N1 C5 138.0(4) 12 11
C5 N1 C4 107.5(3) 2 .
C5 N1 C4 56.0(3) . .
C5 N1 C4 56.0(3) 12 .
C5 N1 C4 107.5(3) 11 .
C5 N1 C4 56.0(3) 2 2
C5 N1 C4 107.5(3) . 2
C5 N1 C4 107.5(3) 12 2
C5 N1 C4 56.0(3) 11 2
C4 N1 C4 137.6(5) . 2
C5 N1 Zn1 110.98(19) 2 .
C5 N1 Zn1 110.98(19) . .
C5 N1 Zn1 110.98(19) 12 .
C5 N1 Zn1 110.98(19) 11 .
C4 N1 Zn1 111.2(3) . .
C4 N1 Zn1 111.2(3) 2 .
O1 C1 O1 126.5(2) . 10_556
O1 C1 C2 116.76(11) . .
O1 C1 C2 116.76(11) 10_556 .
C3 C2 C3 119.1(2) . 10_556
C3 C2 C1 120.45(11) . .
C3 C2 C1 120.45(11) 10_556 .
C2 C3 C3 120.45(11) . 6
N1 C4 C4 111.2(3) . 10
N1 C5 C5 110.98(19) . 10
C2S C1S C2S 122.7(11) . 11
C1S C2S C2S 118.7(5) . 3_656
C4S C3S C5S 119.6(11) . .
C3S C4S C4S 119.0(8) . 10
C5S C5S C3S 118.9(5) 10 .

loop_
_geom_bond_atom_site_label_1
_geom_bond_atom_site_label_2
_geom_bond_distance
_geom_bond_site_symmetry_2
Zn1 O1 2.0277(14) 2
Zn1 O1 2.0277(14) 12
Zn1 O1 2.0277(14) 11
Zn1 O1 2.0277(14) .
Zn1 N1 2.064(2) .
Zn1 Zn1 2.9371(6) 9_556
O1 C1 1.2452(18) .
N1 C5 1.436(5) 2
N1 C5 1.436(5) .
N1 C5 1.436(5) 12
N1 C5 1.436(5) 11
N1 C4 1.450(6) .
N1 C4 1.450(6) 2
C1 O1 1.2452(18) 10_556
C1 C2 1.497(3) .
C2 C3 1.380(2) .
C2 C3 1.380(2) 10_556
C3 C3 1.393(4) 6
C4 C4 1.527(12) 10
C5 C5 1.548(8) 10
C1S C2S 1.378(9) .
C1S C2S 1.378(9) 11
C2S C2S 1.431(18) 3_656
C3S C4S 1.385(18) .
C3S C5S 1.405(14) .
C4S C4S 1.40(3) 10
C5S C5S 1.384(16) 10
